data_7228481
loop_
_publ_author_name
'Puttreddy, Rakesh'
'Beyeh, Ngong Kodiah'
'Ras, Robin H.A.'
'Trant, John'
'Rissanen, Kari'

_publ_section_title
;
 Endo-/Exo- and Halogen Bonded Complexes of Conformationally Rigid
 Cethyl-2-bromoresorcinarene and aromatic N-oxides
;
_journal_name_full CrystEngComm
_journal_paper_doi 10.1039/C7CE00975E
_journal_year 2017
_chemical_formula_moiety 'C36 H36 Br4 O8, C13 H14 N2 O2, 4(C H4 O), C3 H6 O, H2 O'
_chemical_formula_sum 'C56 H74 Br4 N2 O16'
_chemical_formula_weight 1350.81
_space_group_crystal_system monoclinic
_space_group_IT_number 13
_space_group_name_Hall '-P 2yc'
_space_group_name_H-M_alt 'P 1 2/c 1'
_symmetry_space_group_name_Hall '-P 2yc'
_symmetry_space_group_name_H-M 'P 1 2/c 1'
_atom_sites_solution_hydrogens mixed
_atom_sites_solution_primary direct
_audit_creation_date 2017-04-07
_audit_creation_method
;
Olex2 1.2
(compiled 2016.08.25 svn.r3337 for OlexSys, GUI svn.r5103)
;
_audit_update_record
;
2017-05-22 deposited with the CCDC.
2017-06-15 downloaded from the CCDC.
;
_cell_angle_alpha 90
_cell_angle_beta 91.3906(9)
_cell_angle_gamma 90
_cell_formula_units_Z 2
_cell_length_a 14.85237(16)
_cell_length_b 7.94141(8)
_cell_length_c 24.9573(2)
_cell_measurement_reflns_used 10685
_cell_measurement_temperature 123
_cell_measurement_theta_max 73.1160
_cell_measurement_theta_min 4.5580
_cell_volume 2942.82(5)
_computing_cell_refinement
;
CrysAlisPro, Agilent Technologies,
Version 1.171.37.35 (release 13-08-2014 CrysAlis171 .NET)
(compiled Aug 13 2014,18:06:01)
;
_computing_data_collection
;
CrysAlisPro, Agilent Technologies,
Version 1.171.37.35 (release 13-08-2014 CrysAlis171 .NET)
(compiled Aug 13 2014,18:06:01)
;
_computing_data_reduction
;
CrysAlisPro, Agilent Technologies,
Version 1.171.37.35 (release 13-08-2014 CrysAlis171 .NET)
(compiled Aug 13 2014,18:06:01)
;
_computing_molecular_graphics 'Olex2 (Dolomanov et al., 2009)'
_computing_publication_material 'Olex2 (Dolomanov et al., 2009)'
_computing_structure_refinement 'ShelXL (Sheldrick, 2015)'
_computing_structure_solution 'ShelXS (Sheldrick, 2008)'
_diffrn_ambient_environment air
_diffrn_ambient_temperature 123
_diffrn_detector 'CCD plate'
_diffrn_detector_area_resol_mean 5.1977
_diffrn_detector_type Atlas
_diffrn_measured_fraction_theta_full 0.999
_diffrn_measured_fraction_theta_max 0.999
_diffrn_measurement_details
;
#__ type_ start__ end____ width___ exp.time_
  1 omega  -70.00   30.00   1.0000    2.0000
omega____ theta____ kappa____ phi______ frames
    -      -41.3676   57.0000  -30.0000 100

#__ type_ start__ end____ width___ exp.time_
  2 omega  -74.00   26.00   1.0000    2.0000
omega____ theta____ kappa____ phi______ frames
    -      -41.3676   77.0000   90.0000 100

#__ type_ start__ end____ width___ exp.time_
  3 omega -108.00  -19.00   1.0000    2.0000
omega____ theta____ kappa____ phi______ frames
    -      -41.3676  -57.0000 -180.0000 89

#__ type_ start__ end____ width___ exp.time_
  4 omega   30.00   91.00   1.0000    5.0000
omega____ theta____ kappa____ phi______ frames
    -      105.6154  -30.0000  -60.0000 61

#__ type_ start__ end____ width___ exp.time_
  5 omega   80.00  171.00   1.0000    5.0000
omega____ theta____ kappa____ phi______ frames
    -      105.6154   30.0000 -150.0000 91

#__ type_ start__ end____ width___ exp.time_
  6 omega   96.00  178.00   1.0000    5.0000
omega____ theta____ kappa____ phi______ frames
    -      105.6154  125.0000   30.0000 82

#__ type_ start__ end____ width___ exp.time_
  7 omega   78.00  176.00   1.0000    5.0000
omega____ theta____ kappa____ phi______ frames
    -      105.6154   30.0000  120.0000 98

#__ type_ start__ end____ width___ exp.time_
  8 omega   36.00  122.00   1.0000    5.0000
omega____ theta____ kappa____ phi______ frames
    -      105.6154 -125.0000  -90.0000 86

#__ type_ start__ end____ width___ exp.time_
  9 omega   23.00  109.00   1.0000    5.0000
omega____ theta____ kappa____ phi______ frames
    -      105.6154  -94.0000  -30.0000 86

#__ type_ start__ end____ width___ exp.time_
 10 omega   29.00   61.00   1.0000    5.0000
omega____ theta____ kappa____ phi______ frames
    -      105.6154  -30.0000   90.0000 32

#__ type_ start__ end____ width___ exp.time_
 11 omega   29.00  138.00   1.0000    5.0000
omega____ theta____ kappa____ phi______ frames
    -      105.6154  -77.0000   60.0000 109
;
_diffrn_measurement_device 'four-circle diffractometer'
_diffrn_measurement_device_type 'SuperNova, Dual, Cu at zero, Atlas'
_diffrn_measurement_method '\w scans'
_diffrn_orient_matrix_UB_11 0.0440278000
_diffrn_orient_matrix_UB_12 0.0863457000
_diffrn_orient_matrix_UB_13 -0.0480384000
_diffrn_orient_matrix_UB_21 -0.0748439000
_diffrn_orient_matrix_UB_22 -0.0699160000
_diffrn_orient_matrix_UB_23 -0.0375965000
_diffrn_orient_matrix_UB_31 -0.0567677000
_diffrn_orient_matrix_UB_32 0.1590448000
_diffrn_orient_matrix_UB_33 0.0095735000
_diffrn_radiation_monochromator mirror
_diffrn_radiation_probe x-ray
_diffrn_radiation_type CuK\a
_diffrn_radiation_wavelength 1.54184
_diffrn_reflns_av_R_equivalents 0.0289
_diffrn_reflns_av_unetI/netI 0.0292
_diffrn_reflns_Laue_measured_fraction_full 0.999
_diffrn_reflns_Laue_measured_fraction_max 0.999
_diffrn_reflns_limit_h_max 17
_diffrn_reflns_limit_h_min -17
_diffrn_reflns_limit_k_max 9
_diffrn_reflns_limit_k_min -6
_diffrn_reflns_limit_l_max 29
_diffrn_reflns_limit_l_min -29
_diffrn_reflns_number 15504
_diffrn_reflns_point_group_measured_fraction_full 0.999
_diffrn_reflns_point_group_measured_fraction_max 0.999
_diffrn_reflns_theta_full 66.740
_diffrn_reflns_theta_max 66.740
_diffrn_reflns_theta_min 2.976
_diffrn_source 'sealed X-ray tube'
_diffrn_source_type 'SuperNova (Cu) X-ray Source'
_exptl_absorpt_coefficient_mu 3.907
_exptl_absorpt_correction_T_max 1.00000
_exptl_absorpt_correction_T_min 0.92714
_exptl_absorpt_correction_type multi-scan
_exptl_absorpt_process_details
;
CrysAlisPro, Agilent Technologies,
Version 1.171.37.35 (release 13-08-2014 CrysAlis171 .NET)
(compiled Aug 13 2014,18:06:01)
Empirical absorption correction using spherical harmonics,
 implemented in SCALE3 ABSPACK scaling algorithm.
Empirical absorption correction using spherical harmonics,
 implemented in SCALE3 ABSPACK scaling algorithm.
;
_exptl_crystal_colour colourless
_exptl_crystal_colour_primary colourless
_exptl_crystal_density_diffrn 1.524
_exptl_crystal_description block
_exptl_crystal_F_000 1384
_exptl_crystal_size_max 0.1912
_exptl_crystal_size_mid 0.133
_exptl_crystal_size_min 0.1185
_refine_diff_density_max 0.658
_refine_diff_density_min -0.690
_refine_diff_density_rms 0.066
_refine_ls_extinction_method none
_refine_ls_goodness_of_fit_ref 1.028
_refine_ls_hydrogen_treatment mixed
_refine_ls_matrix_type full
_refine_ls_number_parameters 436
_refine_ls_number_reflns 5219
_refine_ls_number_restraints 0
_refine_ls_restrained_S_all 1.028
_refine_ls_R_factor_all 0.0288
_refine_ls_R_factor_gt 0.0269
_refine_ls_shift/su_max 0.002
_refine_ls_shift/su_mean 0.000
_refine_ls_structure_factor_coef Fsqd
_refine_ls_weighting_details 'w=1/[\s^2^(Fo^2^)+(0.0316P)^2^+2.7779P] where P=(Fo^2^+2Fc^2^)/3'
_refine_ls_weighting_scheme calc
_refine_ls_wR_factor_gt 0.0664
_refine_ls_wR_factor_ref 0.0679
_reflns_Friedel_coverage 0.000
_reflns_number_gt 4901
_reflns_number_total 5219
_reflns_threshold_expression 'I > 2\s(I)'
_cod_data_source_file c7ce00975e2.cif
_cod_data_source_block acetone_BrC2_11
_cod_original_cell_volume 2942.81(5)
_cod_database_code 7228481
_chemical_oxdiff_formula 'C20 H20 N6 O10'
_shelx_space_group_comment
;
The symmetry employed for this shelxl refinement is uniquely defined
by the following loop, which should always be used as a source of
symmetry information in preference to the above space-group names.
They are only intended as comments.
;
_reflns_odcompleteness_completeness 99.81
_reflns_odcompleteness_iscentric 1
_reflns_odcompleteness_theta 66.97
_olex2_refinement_description
;
1. Fixed Uiso
 At 1.2 times of:
  All C(H) groups, H4 of O4, All C(H,H) groups
 At 1.5 times of:
  All C(H,H,H) groups, H6A of O6, H3 of O3, H1 of O1, All O(H,H) groups
2. Others
 Fixed Sof: H27A(0.5) H27B(0.5) O9(0.5) H9D(0.5) H9E(0.5)
 Fixed U11: O9(0.14268)
 Fixed U33: O9(0.06501)
3.a Riding coordinates:
 O2(H2), O4(H4), O6(H6A), O5(H5)
3.b Free rotating group:
 O9(H9D,H9E)
3.c Idealised Me refined as rotating group:
 C20(H20A,H20B,H20C), C19(H19A,H19B,H19C), C28(H28A,H28B,H28C)
;
_shelx_shelxl_version_number 2014/7
_olex2_submission_special_instructions 'No special instructions were received'

loop_
_space_group_symop_operation_xyz
'x, y, z'
'-x, y, -z+1/2'
'-x, -y, -z'
'x, -y, z-1/2'

loop_
_atom_site_label
_atom_site_type_symbol
_atom_site_fract_x
_atom_site_fract_y
_atom_site_fract_z
_atom_site_U_iso_or_equiv
_atom_site_adp_type
_atom_site_occupancy
_atom_site_site_symmetry_order
_atom_site_calc_flag
_atom_site_refinement_flags_posn
_atom_site_refinement_flags_adp
_atom_site_refinement_flags_occupancy
_atom_site_disorder_assembly
_atom_site_disorder_group
Br1 Br 0.69926(2) 0.76044(3) 0.46040(2) 0.01866(7) Uani 1 1 d . . . . .
Br2 Br 0.20984(2) 0.86230(3) 0.33630(2) 0.02057(7) Uani 1 1 d . . . . .
O1 O 0.19297(10) 0.66252(19) 0.23668(6) 0.0181(3) Uani 1 1 d . . . . .
H1 H 0.195(2) 0.629(4) 0.2065(13) 0.027 Uiso 1 1 d R . . . .
O2 O 0.34305(10) 0.65514(19) 0.40776(6) 0.0196(3) Uani 1 1 d . . . . .
H2 H 0.3105 0.7124 0.4278 0.091(16) Uiso 1 1 d R . . . .
O3 O 0.51433(11) 0.62557(19) 0.45441(6) 0.0168(3) Uani 1 1 d . . . . .
H3 H 0.466(2) 0.628(4) 0.4475(12) 0.025 Uiso 1 1 d R . . . .
O4 O 0.79679(9) 0.57084(19) 0.36849(6) 0.0173(3) Uani 1 1 d . . . . .
H4 H 0.8321 0.6257 0.3886 0.021 Uiso 1 1 d R . . . .
C1 C 0.29095(13) 0.4259(3) 0.25932(8) 0.0131(4) Uani 1 1 d . . . . .
C2 C 0.25074(13) 0.5804(3) 0.27098(8) 0.0139(4) Uani 1 1 d . . . . .
C3 C 0.26751(13) 0.6559(3) 0.32084(8) 0.0145(4) Uani 1 1 d . . . . .
C4 C 0.32492(13) 0.5828(3) 0.35931(8) 0.0142(4) Uani 1 1 d . . . . .
C5 C 0.36831(13) 0.4306(2) 0.34758(8) 0.0128(4) Uani 1 1 d . . . . .
C6 C 0.35057(13) 0.3574(3) 0.29781(8) 0.0131(4) Uani 1 1 d . . . . .
H6 H 0.3790(17) 0.257(3) 0.2895(10) 0.016 Uiso 1 1 d R . . . .
C7 C 0.43278(13) 0.3513(2) 0.38887(8) 0.0130(4) Uani 1 1 d . . . . .
H7 H 0.4121(16) 0.385(3) 0.4228(10) 0.016 Uiso 1 1 d R . . . .
C8 C 0.43051(14) 0.1575(3) 0.38747(8) 0.0152(4) Uani 1 1 d . . . . .
H8A H 0.3670(18) 0.125(3) 0.3888(10) 0.018 Uiso 1 1 d R . . . .
H8B H 0.4518(17) 0.115(3) 0.3521(11) 0.018 Uiso 1 1 d R . . . .
C9 C 0.48657(16) 0.0785(3) 0.43275(9) 0.0220(5) Uani 1 1 d . . . . .
H9A H 0.470(2) 0.125(4) 0.4670(13) 0.033 Uiso 1 1 d R . . . .
H9B H 0.551(2) 0.104(4) 0.4284(12) 0.033 Uiso 1 1 d R . . . .
H9C H 0.480(2) -0.050(4) 0.4332(12) 0.033 Uiso 1 1 d R . . . .
C10 C 0.58427(13) 0.3559(2) 0.34374(8) 0.0127(4) Uani 1 1 d . . . . .
H10 H 0.5592(17) 0.272(3) 0.3200(10) 0.015 Uiso 1 1 d R . . . .
C11 C 0.52844(13) 0.4200(2) 0.38284(8) 0.0121(4) Uani 1 1 d . . . . .
C12 C 0.56319(13) 0.5461(2) 0.41665(8) 0.0135(4) Uani 1 1 d . . . . .
C13 C 0.65297(14) 0.5950(3) 0.41244(8) 0.0139(4) Uani 1 1 d . . . . .
C14 C 0.70852(13) 0.5251(3) 0.37444(8) 0.0132(4) Uani 1 1 d . . . . .
C15 C 0.67344(13) 0.4056(2) 0.33823(8) 0.0122(4) Uani 1 1 d . . . . .
C16 C 0.73084(13) 0.3352(3) 0.29354(8) 0.0132(4) Uani 1 1 d . . . . .
H16 H 0.7936(18) 0.360(3) 0.3027(10) 0.016 Uiso 1 1 d R . . . .
C17 C 0.72440(14) 0.1425(3) 0.28799(8) 0.0159(4) Uani 1 1 d . . . . .
H17A H 0.6615(18) 0.105(3) 0.2803(10) 0.019 Uiso 1 1 d R . . . .
H17B H 0.7577(18) 0.113(3) 0.2590(11) 0.019 Uiso 1 1 d R . . . .
C18 C 0.75634(19) 0.0484(3) 0.33788(10) 0.0266(5) Uani 1 1 d . . . . .
H18A H 0.722(2) 0.079(4) 0.3669(13) 0.040 Uiso 1 1 d R . . . .
H18B H 0.818(2) 0.080(4) 0.3481(13) 0.040 Uiso 1 1 d R . . . .
H18C H 0.755(2) -0.068(4) 0.3323(13) 0.040 Uiso 1 1 d R . . . .
O7 O 0.11488(10) 1.06620(19) 0.48410(6) 0.0187(3) Uani 1 1 d . . . . .
N1 N 0.09138(12) 1.1546(2) 0.44047(7) 0.0154(4) Uani 1 1 d . . . . .
C21 C 0.00366(15) 1.1913(3) 0.43052(9) 0.0217(5) Uani 1 1 d . . . . .
H21 H -0.0362(19) 1.145(3) 0.4567(11) 0.026 Uiso 1 1 d R . . . .
C22 C -0.02134(15) 1.2828(3) 0.38565(9) 0.0221(5) Uani 1 1 d . . . . .
H22 H -0.081(2) 1.305(4) 0.3788(11) 0.027 Uiso 1 1 d R . . . .
C23 C 0.04225(14) 1.3368(3) 0.34937(8) 0.0171(4) Uani 1 1 d . . . . .
C24 C 0.13209(15) 1.2967(3) 0.36130(9) 0.0196(4) Uani 1 1 d . . . . .
H24 H 0.1786(19) 1.331(3) 0.3379(11) 0.023 Uiso 1 1 d R . . . .
C25 C 0.15498(14) 1.2081(3) 0.40697(9) 0.0183(4) Uani 1 1 d . . . . .
H25 H 0.2136(19) 1.182(3) 0.4169(11) 0.022 Uiso 1 1 d R . . . .
C26 C 0.01658(15) 1.4362(3) 0.29997(9) 0.0198(4) Uani 1 1 d . . . . .
H26A H 0.0655(19) 1.513(4) 0.2937(11) 0.024 Uiso 1 1 d R . . . .
H26B H -0.0377(19) 1.498(3) 0.3063(11) 0.024 Uiso 1 1 d R . . . .
C27 C 0.0000 1.3265(5) 0.2500 0.0216(7) Uani 1 2 d S T P . .
H27A H 0.038(5) 1.266(11) 0.247(4) 0.026 Uiso 0.5 1 d R . . . .
H27B H -0.061(5) 1.244(10) 0.255(3) 0.026 Uiso 0.5 1 d R . . . .
O6 O 0.91152(13) 0.7227(4) 0.43215(9) 0.0600(8) Uani 1 1 d . . . . .
H6A H 0.9040 0.7870 0.4591 0.090 Uiso 1 1 d R . . . .
C20 C 0.9967(2) 0.7429(5) 0.41396(17) 0.0608(11) Uani 1 1 d . . . . .
H20A H 1.0307 0.8177 0.4383 0.091 Uiso 1 1 calc GR . . . .
H20B H 0.9939 0.7924 0.3780 0.091 Uiso 1 1 calc GR . . . .
H20C H 1.0267 0.6331 0.4126 0.091 Uiso 1 1 calc GR . . . .
O5 O 0.24129(17) 0.8271(3) 0.46983(7) 0.0610(8) Uani 1 1 d . . . . .
H5 H 0.2054 0.9047 0.4741 0.054(10) Uiso 1 1 d R . . . .
C19 C 0.2518(2) 0.7438(4) 0.51861(11) 0.0449(8) Uani 1 1 d . . . . .
H19A H 0.2079 0.6520 0.5204 0.067 Uiso 1 1 calc GR . . . .
H19B H 0.2420 0.8231 0.5480 0.067 Uiso 1 1 calc GR . . . .
H19C H 0.3128 0.6976 0.5218 0.067 Uiso 1 1 calc GR . . . .
O8 O 0.5000 1.0390(3) 0.2500 0.0220(5) Uani 1 2 d S T P . .
C28 C 0.5354(2) 0.7888(4) 0.29723(14) 0.0470(8) Uani 1 1 d . . . . .
H28A H 0.5554 0.8670 0.3255 0.070 Uiso 1 1 calc GR . . . .
H28B H 0.5863 0.7191 0.2864 0.070 Uiso 1 1 calc GR . . . .
H28C H 0.4877 0.7163 0.3108 0.070 Uiso 1 1 calc GR . . . .
C29 C 0.5000 0.8862(4) 0.2500 0.0210(6) Uani 1 2 d S T P . .
O9 O 0.9597(5) -0.0771(8) 0.2708(3) 0.0951(13) Uani 0.5 1 d . . . A -1
H9D H 0.9478 -0.1825 0.2642 0.143 Uiso 0.5 1 d G . . A -1
H9E H 1.0088 -0.0699 0.2904 0.143 Uiso 0.5 1 d G . . A -1

loop_
_atom_site_aniso_label
_atom_site_aniso_U_11
_atom_site_aniso_U_22
_atom_site_aniso_U_33
_atom_site_aniso_U_23
_atom_site_aniso_U_13
_atom_site_aniso_U_12
Br1 0.01848(12) 0.02157(12) 0.01592(12) -0.00778(8) -0.00018(8) -0.00390(8)
Br2 0.02571(13) 0.01846(12) 0.01748(12) -0.00077(8) -0.00063(9) 0.00983(8)
O1 0.0196(8) 0.0219(8) 0.0126(7) 0.0022(6) -0.0019(6) 0.0063(6)
O2 0.0207(8) 0.0225(8) 0.0154(7) -0.0063(6) -0.0029(6) 0.0084(6)
O3 0.0147(7) 0.0208(7) 0.0151(7) -0.0058(6) 0.0028(6) 0.0015(6)
O4 0.0111(7) 0.0246(8) 0.0162(7) -0.0057(6) -0.0010(5) -0.0040(6)
C1 0.0107(9) 0.0167(10) 0.0121(9) 0.0014(8) 0.0023(7) -0.0020(8)
C2 0.0110(9) 0.0187(10) 0.0121(9) 0.0047(8) 0.0008(7) -0.0002(8)
C3 0.0138(9) 0.0142(9) 0.0158(10) 0.0009(8) 0.0039(8) 0.0021(7)
C4 0.0136(9) 0.0176(10) 0.0113(9) -0.0012(8) 0.0018(7) -0.0024(8)
C5 0.0091(9) 0.0153(9) 0.0140(9) 0.0017(8) 0.0025(7) -0.0004(7)
C6 0.0102(9) 0.0165(10) 0.0127(9) 0.0008(8) 0.0026(7) -0.0005(8)
C7 0.0138(10) 0.0155(10) 0.0098(9) -0.0002(7) 0.0014(7) 0.0005(8)
C8 0.0137(10) 0.0163(10) 0.0154(10) 0.0006(8) -0.0008(8) 0.0001(8)
C9 0.0281(12) 0.0190(11) 0.0188(11) 0.0045(9) -0.0028(9) 0.0040(9)
C10 0.0136(10) 0.0130(9) 0.0114(9) 0.0000(7) -0.0019(7) 0.0000(7)
C11 0.0121(9) 0.0128(9) 0.0113(9) 0.0026(7) -0.0025(7) 0.0021(7)
C12 0.0159(10) 0.0142(9) 0.0105(9) 0.0018(7) 0.0005(7) 0.0034(8)
C13 0.0169(10) 0.0133(9) 0.0113(9) -0.0002(8) -0.0037(7) 0.0009(8)
C14 0.0113(9) 0.0151(9) 0.0132(9) 0.0030(8) -0.0019(7) 0.0002(7)
C15 0.0128(9) 0.0129(9) 0.0108(9) 0.0015(7) -0.0014(7) 0.0031(7)
C16 0.0096(9) 0.0175(10) 0.0124(9) -0.0010(8) -0.0015(7) 0.0005(7)
C17 0.0173(10) 0.0169(10) 0.0136(10) -0.0034(8) -0.0001(8) 0.0042(8)
C18 0.0377(14) 0.0180(12) 0.0236(12) 0.0007(9) -0.0070(10) 0.0048(10)
O7 0.0208(7) 0.0203(7) 0.0150(7) 0.0026(6) -0.0011(6) 0.0031(6)
N1 0.0155(9) 0.0166(8) 0.0142(8) -0.0015(7) 0.0000(7) 0.0002(7)
C21 0.0146(10) 0.0273(12) 0.0234(11) 0.0038(9) 0.0024(9) -0.0010(9)
C22 0.0126(11) 0.0301(12) 0.0236(11) 0.0014(9) -0.0004(9) 0.0009(9)
C23 0.0182(10) 0.0177(10) 0.0153(10) -0.0038(8) -0.0006(8) -0.0015(8)
C24 0.0169(10) 0.0239(11) 0.0180(10) -0.0003(9) 0.0027(8) -0.0004(9)
C25 0.0130(10) 0.0221(11) 0.0197(10) -0.0030(9) -0.0001(8) 0.0011(8)
C26 0.0175(11) 0.0243(11) 0.0176(11) 0.0013(9) -0.0012(8) -0.0016(9)
C27 0.0175(17) 0.0279(18) 0.0193(16) 0.000 0.0008(13) 0.000
O6 0.0205(10) 0.105(2) 0.0549(14) -0.0571(14) 0.0074(9) -0.0189(11)
C20 0.0327(16) 0.071(2) 0.080(3) -0.052(2) 0.0195(16) -0.0161(15)
O5 0.0845(17) 0.0826(17) 0.0164(9) 0.0096(10) 0.0108(10) 0.0688(15)
C19 0.063(2) 0.0493(18) 0.0228(13) 0.0076(12) 0.0012(13) 0.0269(15)
O8 0.0244(11) 0.0182(11) 0.0232(11) 0.000 -0.0036(9) 0.000
C28 0.0472(18) 0.0352(15) 0.059(2) 0.0225(14) 0.0038(15) 0.0111(13)
C29 0.0171(15) 0.0194(16) 0.0268(17) 0.000 0.0061(12) 0.000
O9 0.141 0.078(4) 0.065 0.017(3) -0.039(3) -0.058(4)

loop_
_atom_type_symbol
_atom_type_description
_atom_type_scat_dispersion_real
_atom_type_scat_dispersion_imag
_atom_type_scat_source
C C 0.0181 0.0091 'International Tables Vol C Tables 4.2.6.8 and 6.1.1.4'
H H 0.0000 0.0000 'International Tables Vol C Tables 4.2.6.8 and 6.1.1.4'
Br Br -0.6763 1.2805 'International Tables Vol C Tables 4.2.6.8 and 6.1.1.4'
N N 0.0311 0.0180 'International Tables Vol C Tables 4.2.6.8 and 6.1.1.4'
O O 0.0492 0.0322 'International Tables Vol C Tables 4.2.6.8 and 6.1.1.4'

loop_
_exptl_crystal_face_index_h
_exptl_crystal_face_index_k
_exptl_crystal_face_index_l
_exptl_crystal_face_perp_dist
_exptl_oxdiff_crystal_face_indexfrac_h
_exptl_oxdiff_crystal_face_indexfrac_k
_exptl_oxdiff_crystal_face_indexfrac_l
_exptl_oxdiff_crystal_face_x
_exptl_oxdiff_crystal_face_y
_exptl_oxdiff_crystal_face_z
-7 1 -10 0.0641 -7.0000 1.0000 -10.0000 0.2585 0.8300 0.4607
-7 4 -1 0.0768 -7.0000 4.0000 -1.0000 0.0852 0.2818 1.0240
3 3 13 0.0794 3.0000 3.0000 12.9999 -0.2334 -0.9230 0.4313
7 -2 7 0.0545 7.0000 -2.0000 7.0000 -0.2008 -0.6473 -0.6485
-4 -2 -14 0.0644 -4.0000 -2.0000 -13.9999 0.3237 0.9656 -0.2250
8 1 -9 0.0721 8.0000 1.0000 -9.0000 0.8709 -0.3303 -0.3813
0 -5 3 0.0633 0.0000 -5.0000 3.0000 -0.5758 0.2368 -0.7665
-8 0 9 0.0455 -8.0000 0.0000 9.0000 -0.7846 0.2604 0.5403
0 5 -3 0.0829 -0.0000 5.0000 -3.0000 0.5758 -0.2368 0.7665
8 -1 -8 0.0837 8.0000 -1.0000 -8.0000 0.6502 -0.2281 -0.6898
10 0 -1 0.0624 10.0000 0.0000 -1.0000 0.4883 -0.7108 -0.5773
-1 1 -16 0.0639 -1.0000 1.0000 -16.0000 0.8109 0.6065 0.0626
5 2 -13 0.0677 5.0000 2.0000 -13.0000 1.0173 -0.0253 -0.0902
-5 -2 13 0.0508 -5.0000 -2.0000 13.0000 -1.0173 0.0253 0.0902
3 -3 11 0.0456 3.0000 -3.0000 11.0000 -0.6554 -0.4283 -0.5421

loop_
_geom_angle_atom_site_label_1
_geom_angle_atom_site_label_2
_geom_angle_atom_site_label_3
_geom_angle
_geom_angle_site_symmetry_1
_geom_angle_site_symmetry_3
C2 O1 H1 114(2) . .
C4 O2 H2 130.9 . .
C12 O3 H3 113(2) . .
C14 O4 H4 131.1 . .
C2 C1 C6 117.66(18) . .
C2 C1 C16 120.66(18) . 2_655
C6 C1 C16 121.68(18) . 2_655
O1 C2 C1 123.68(18) . .
O1 C2 C3 116.72(18) . .
C3 C2 C1 119.58(18) . .
C2 C3 Br2 118.74(15) . .
C4 C3 Br2 119.47(15) . .
C4 C3 C2 121.79(18) . .
O2 C4 C3 122.74(18) . .
O2 C4 C5 117.85(18) . .
C3 C4 C5 119.39(18) . .
C4 C5 C7 119.89(18) . .
C6 C5 C4 117.90(18) . .
C6 C5 C7 122.21(18) . .
C1 C6 H6 117.7(16) . .
C5 C6 C1 123.59(19) . .
C5 C6 H6 118.7(16) . .
C5 C7 H7 106.1(15) . .
C5 C7 C8 112.60(16) . .
C5 C7 C11 110.78(16) . .
C8 C7 H7 107.0(15) . .
C11 C7 H7 108.1(15) . .
C11 C7 C8 111.93(16) . .
C7 C8 H8A 106.6(15) . .
C7 C8 H8B 110.3(14) . .
H8A C8 H8B 105(2) . .
C9 C8 C7 112.56(17) . .
C9 C8 H8A 112.0(15) . .
C9 C8 H8B 109.7(14) . .
C8 C9 H9A 110.9(18) . .
C8 C9 H9B 110.4(17) . .
C8 C9 H9C 111.5(17) . .
H9A C9 H9B 106(2) . .
H9A C9 H9C 110(2) . .
H9B C9 H9C 108(2) . .
C11 C10 H10 117.2(15) . .
C15 C10 H10 119.4(15) . .
C15 C10 C11 123.34(19) . .
C10 C11 C7 120.52(18) . .
C10 C11 C12 117.84(18) . .
C12 C11 C7 121.63(17) . .
O3 C12 C11 123.72(18) . .
O3 C12 C13 116.76(18) . .
C13 C12 C11 119.52(18) . .
C12 C13 Br1 118.56(15) . .
C14 C13 Br1 119.76(15) . .
C14 C13 C12 121.68(18) . .
O4 C14 C13 123.60(18) . .
O4 C14 C15 116.79(17) . .
C13 C14 C15 119.56(18) . .
C10 C15 C14 117.91(18) . .
C10 C15 C16 121.17(18) . .
C14 C15 C16 120.91(18) . .
C1 C16 H16 106.9(15) 2_655 .
C1 C16 C17 112.28(16) 2_655 .
C15 C16 C1 110.30(16) . 2_655
C15 C16 H16 107.6(15) . .
C15 C16 C17 113.30(17) . .
C17 C16 H16 106.0(14) . .
C16 C17 H17A 111.7(15) . .
C16 C17 H17B 106.8(16) . .
H17A C17 H17B 107(2) . .
C18 C17 C16 113.46(18) . .
C18 C17 H17A 106.6(15) . .
C18 C17 H17B 111.1(16) . .
C17 C18 H18A 110(2) . .
C17 C18 H18B 111.1(19) . .
C17 C18 H18C 111(2) . .
H18A C18 H18B 105(3) . .
H18A C18 H18C 111(3) . .
H18B C18 H18C 108(3) . .
O7 N1 C21 119.66(17) . .
O7 N1 C25 119.96(17) . .
C25 N1 C21 120.38(19) . .
N1 C21 H21 113.4(16) . .
N1 C21 C22 120.2(2) . .
C22 C21 H21 126.5(17) . .
C21 C22 H22 119.6(18) . .
C21 C22 C23 121.1(2) . .
C23 C22 H22 119.2(18) . .
C22 C23 C24 116.8(2) . .
C22 C23 C26 122.1(2) . .
C24 C23 C26 121.06(19) . .
C23 C24 H24 120.4(16) . .
C25 C24 C23 120.6(2) . .
C25 C24 H24 119.0(17) . .
N1 C25 C24 120.9(2) . .
N1 C25 H25 115.8(17) . .
C24 C25 H25 123.3(17) . .
C23 C26 H26A 106.7(16) . .
C23 C26 H26B 109.3(16) . .
C23 C26 C27 113.6(2) . .
H26A C26 H26B 110(2) . .
C27 C26 H26A 109.4(16) . .
C27 C26 H26B 107.9(16) . .
C26 C27 C26 110.9(3) . 2
C26 C27 H27A 109(7) . .
C26 C27 H27A 114(7) 2 .
C26 C27 H27B 111(4) . .
C26 C27 H27B 108(4) 2 .
H27A C27 H27B 105(4) . .
C20 O6 H6A 109.3 . .
O6 C20 H20A 109.5 . .
O6 C20 H20B 109.5 . .
O6 C20 H20C 109.5 . .
H20A C20 H20B 109.5 . .
H20A C20 H20C 109.5 . .
H20B C20 H20C 109.5 . .
C19 O5 H5 107.5 . .
O5 C19 H19A 109.5 . .
O5 C19 H19B 109.5 . .
O5 C19 H19C 109.5 . .
H19A C19 H19B 109.5 . .
H19A C19 H19C 109.5 . .
H19B C19 H19C 109.5 . .
H28A C28 H28B 109.5 . .
H28A C28 H28C 109.5 . .
H28B C28 H28C 109.5 . .
C29 C28 H28A 109.5 . .
C29 C28 H28B 109.5 . .
C29 C28 H28C 109.5 . .
O8 C29 C28 121.18(18) . 2_655
O8 C29 C28 121.18(18) . .
C28 C29 C28 117.6(4) . 2_655
H9D O9 H9E 109.5 . .

loop_
_geom_bond_atom_site_label_1
_geom_bond_atom_site_label_2
_geom_bond_distance
_geom_bond_site_symmetry_2
Br1 C13 1.895(2) .
Br2 C3 1.893(2) .
O1 H1 0.80(3) .
O1 C2 1.363(2) .
O2 H2 0.8388 .
O2 C4 1.360(2) .
O3 H3 0.74(3) .
O3 C12 1.359(2) .
O4 H4 0.8396 .
O4 C14 1.372(2) .
C1 C2 1.398(3) .
C1 C6 1.400(3) .
C1 C16 1.531(3) 2_655
C2 C3 1.398(3) .
C3 C4 1.395(3) .
C4 C5 1.404(3) .
C5 C6 1.391(3) .
C5 C7 1.526(3) .
C6 H6 0.93(3) .
C7 H7 0.94(3) .
C7 C8 1.540(3) .
C7 C11 1.533(3) .
C8 H8A 0.98(3) .
C8 H8B 1.00(3) .
C8 C9 1.523(3) .
C9 H9A 0.97(3) .
C9 H9B 0.99(3) .
C9 H9C 1.02(3) .
C10 H10 0.96(3) .
C10 C11 1.392(3) .
C10 C15 1.392(3) .
C11 C12 1.400(3) .
C12 C13 1.395(3) .
C13 C14 1.388(3) .
C14 C15 1.402(3) .
C15 C16 1.526(3) .
C16 C1 1.531(3) 2_655
C16 H16 0.97(3) .
C16 C17 1.539(3) .
C17 H17A 0.99(3) .
C17 H17B 0.92(3) .
C17 C18 1.518(3) .
C18 H18A 0.93(3) .
C18 H18B 0.98(3) .
C18 H18C 0.94(3) .
O7 N1 1.335(2) .
N1 C21 1.352(3) .
N1 C25 1.345(3) .
C21 H21 0.97(3) .
C21 C22 1.378(3) .
C22 H22 0.91(3) .
C22 C23 1.392(3) .
C23 C24 1.397(3) .
C23 C26 1.505(3) .
C24 H24 0.96(3) .
C24 C25 1.375(3) .
C25 H25 0.92(3) .
C26 H26A 0.96(3) .
C26 H26B 0.96(3) .
C26 C27 1.536(3) .
C27 C26 1.536(3) 2
C27 H27A 0.75(6) .
C27 H27B 1.13(6) .
O6 H6A 0.8532 .
O6 C20 1.364(4) .
C20 H20A 0.9800 .
C20 H20B 0.9800 .
C20 H20C 0.9800 .
O5 H5 0.8238 .
O5 C19 1.391(3) .
C19 H19A 0.9800 .
C19 H19B 0.9800 .
C19 H19C 0.9800 .
O8 C29 1.213(4) .
C28 H28A 0.9800 .
C28 H28B 0.9800 .
C28 H28C 0.9800 .
C28 C29 1.495(3) .
C29 C28 1.495(3) 2_655
O9 H9D 0.8704 .
O9 H9E 0.8694 .
